data_4338724
loop_
_publ_author_name
'D\'iaz-Gallifa, Pau'
'Fabelo, Oscar'
'Pas\'an, Jorge'
'Ca\~nadillas-Delgado, Laura'
'Lloret, Francesc'
'Julve, Miguel'
'Ruiz-P\'erez, Catalina'

_publ_section_title
;
 Two-Dimensional 3d-4f Heterometallic Coordination Polymers: Syntheses,
 Crystal Structures, and Magnetic Properties of Six New Co(II)-Ln(III)
 Compounds.
;
_journal_issue 12
_journal_name_full 'Inorganic chemistry'
_journal_page_first 6299
_journal_page_last 6308
_journal_paper_doi 10.1021/ic5008582
_journal_volume 53
_journal_year 2014
_chemical_formula_sum 'C20 H32 Co Gd2 O30'
_chemical_formula_weight 1125.89
_space_group_IT_number 2
_symmetry_cell_setting triclinic
_symmetry_Int_Tables_number 2
_symmetry_space_group_name_Hall '-P 1'
_symmetry_space_group_name_H-M 'P -1'
_atom_sites_solution_hydrogens geom
_atom_sites_solution_primary direct
_atom_sites_solution_secondary difmap
_audit_creation_method SHELXL-97
_cell_angle_alpha 85.439(3)
_cell_angle_beta 87.941(3)
_cell_angle_gamma 63.764(3)
_cell_formula_units_Z 1
_cell_length_a 8.5403(4)
_cell_length_b 8.8537(6)
_cell_length_c 11.7225(5)
_cell_measurement_temperature 293(2)
_cell_volume 792.54(8)
_computing_data_collection 'Collect (Bruker AXS BV, 1997-2004)'
_computing_data_reduction 'EvalCCD (Duisenberg & Schreurs 1990-2000)'
_computing_molecular_graphics 'Ortep-3 for Windows (Farrugia, 1997)'
_computing_publication_material 'WinGX publication routines (Farrugia, 1999)'
_computing_structure_refinement 'SHELXL-97 (Sheldrick, 1997)'
_computing_structure_solution 'SHELXL-97 (Sheldrick, 1997)'
_diffrn_ambient_temperature 293(2)
_diffrn_detector 'CCD plate'
_diffrn_detector_area_resol_mean 9
_diffrn_measured_fraction_theta_full 0.994
_diffrn_measured_fraction_theta_max 0.994
_diffrn_measurement_device '95mm CCD camera on \k-goniostat'
_diffrn_measurement_device_type KappaCCD
_diffrn_measurement_method 'CCD rotation images, thick slices'
_diffrn_radiation_monochromator 'horizonally mounted graphite crystal'
_diffrn_radiation_probe x-ray
_diffrn_radiation_source 'fine-focus sealed tube'
_diffrn_radiation_type MoK\a
_diffrn_radiation_wavelength 0.71073
_diffrn_reflns_av_R_equivalents 0.0299
_diffrn_reflns_av_sigmaI/netI 0.0289
_diffrn_reflns_limit_h_max 11
_diffrn_reflns_limit_h_min -11
_diffrn_reflns_limit_k_max 11
_diffrn_reflns_limit_k_min -11
_diffrn_reflns_limit_l_max 15
_diffrn_reflns_limit_l_min -15
_diffrn_reflns_number 13871
_diffrn_reflns_theta_full 27.50
_diffrn_reflns_theta_max 27.50
_diffrn_reflns_theta_min 4.44
_diffrn_source 'Enraf Nonius FR590'
_exptl_absorpt_coefficient_mu 4.774
_exptl_absorpt_correction_T_max 0.7627
_exptl_absorpt_correction_T_min 0.6468
_exptl_absorpt_correction_type sphere
_exptl_crystal_colour light-pink
_exptl_crystal_density_diffrn 2.359
_exptl_crystal_density_method 'not measured'
_exptl_crystal_description prism
_exptl_crystal_F_000 547
_exptl_crystal_size_max 0.10
_exptl_crystal_size_mid 0.08
_exptl_crystal_size_min 0.06
_refine_diff_density_max 1.469
_refine_diff_density_min -0.638
_refine_diff_density_rms 0.134
_refine_ls_extinction_method none
_refine_ls_goodness_of_fit_ref 1.121
_refine_ls_hydrogen_treatment constr
_refine_ls_matrix_type full
_refine_ls_number_parameters 241
_refine_ls_number_reflns 3619
_refine_ls_number_restraints 0
_refine_ls_restrained_S_all 1.121
_refine_ls_R_factor_all 0.0289
_refine_ls_R_factor_gt 0.0248
_refine_ls_shift/su_max 0.002
_refine_ls_shift/su_mean 0.000
_refine_ls_structure_factor_coef Fsqd
_refine_ls_weighting_details 'calc w=1/[\s^2^(Fo^2^)+(0.0268P)^2^+1.9187P] where P=(Fo^2^+2Fc^2^)/3'
_refine_ls_weighting_scheme calc
_refine_ls_wR_factor_gt 0.0604
_refine_ls_wR_factor_ref 0.0620
_reflns_number_gt 3331
_reflns_number_total 3619
_reflns_threshold_expression >2sigma(I)
_cod_data_source_file ic5008582_si_006.cif
_cod_data_source_block Compound-5
_cod_depositor_comments 'Adding full bibliography for 4338723--4338728.cif.'
_cod_original_cell_volume 792.54(7)
_cod_database_code 4338724

loop_
_symmetry_equiv_pos_as_xyz
'x, y, z'
'-x, -y, -z'

loop_
_atom_site_label
_atom_site_type_symbol
_atom_site_fract_x
_atom_site_fract_y
_atom_site_fract_z
_atom_site_U_iso_or_equiv
_atom_site_adp_type
_atom_site_occupancy
_atom_site_symmetry_multiplicity
_atom_site_calc_flag
_atom_site_refinement_flags
Gd1 Gd 0.60218(2) 0.63772(2) 0.917131(15) 0.01153(6) Uani 1 1 d .
Co1 Co 0.5000 0.5000 0.5000 0.01395(15) Uani 1 2 d S
C1 C -0.0670(5) 0.9427(4) 0.8855(3) 0.0143(7) Uani 1 1 d .
H1 H -0.1170 0.9280 0.9547 0.017 Uiso 1 1 calc R
C2 C 0.0917(5) 0.8160(4) 0.8524(3) 0.0133(7) Uani 1 1 d .
C3 C 0.1646(5) 0.8354(5) 0.7476(3) 0.0143(7) Uani 1 1 d .
C4 C 0.0769(5) 0.9806(5) 0.6774(3) 0.0194(8) Uani 1 1 d .
H2 H 0.1245 0.9925 0.6066 0.023 Uiso 1 1 calc R
C5 C -0.0798(5) 1.1083(5) 0.7102(3) 0.0161(7) Uani 1 1 d .
C6 C -0.1522(4) 1.0910(4) 0.8165(3) 0.0134(7) Uani 1 1 d .
C7 C 0.1827(5) 0.6625(4) 0.9319(3) 0.0128(7) Uani 1 1 d .
C8 C 0.3360(5) 0.7057(5) 0.7040(3) 0.0147(7) Uani 1 1 d .
C9 C -0.1711(5) 1.2608(5) 0.6282(3) 0.0188(8) Uani 1 1 d .
C10 C -0.3068(5) 1.2357(4) 0.8637(3) 0.0132(7) Uani 1 1 d .
O1 O 0.3490(3) 0.5773(3) 0.9222(2) 0.0147(5) Uani 1 1 d .
O2 O 0.1020(3) 0.6172(3) 1.0058(2) 0.0187(6) Uani 1 1 d .
O1W O 0.5309(5) 0.9311(4) 0.8605(3) 0.0320(7) Uani 1 1 d .
O3 O 0.4719(3) 0.7178(3) 0.7301(2) 0.0176(5) Uani 1 1 d .
O2W O 0.8389(4) 0.6287(5) 0.7963(3) 0.0382(8) Uani 1 1 d .
O4 O 0.3300(4) 0.6038(4) 0.6384(2) 0.0207(6) Uani 1 1 d .
O3W O 0.7568(4) 0.7252(4) 1.0468(3) 0.0223(6) Uani 1 1 d .
O5 O -0.0878(4) 1.3421(4) 0.5940(3) 0.0318(8) Uani 1 1 d .
O4W O 0.3506(4) 0.3678(4) 0.4750(3) 0.0244(6) Uani 1 1 d .
O6 O -0.3220(4) 1.2904(3) 0.5975(2) 0.0201(6) Uani 1 1 d .
O5W O 0.1644(8) 0.3821(8) 0.7225(4) 0.0830(18) Uani 1 1 d .
O7 O -0.3254(3) 1.3803(3) 0.8322(2) 0.0172(5) Uani 1 1 d .
O6W O 0.5467(12) 0.0401(10) 0.6278(6) 0.128(3) Uani 1 1 d .
O8 O -0.3997(3) 1.2005(3) 0.9379(2) 0.0190(6) Uani 1 1 d .
O7W O 0.8697(12) 0.7896(12) 0.6037(6) 0.134(3) Uani 1 1 d .

loop_
_atom_site_aniso_label
_atom_site_aniso_U_11
_atom_site_aniso_U_22
_atom_site_aniso_U_33
_atom_site_aniso_U_23
_atom_site_aniso_U_13
_atom_site_aniso_U_12
Gd1 0.01063(9) 0.00932(9) 0.01264(10) -0.00095(6) 0.00093(6) -0.00262(7)
Co1 0.0119(3) 0.0122(3) 0.0116(3) -0.0014(3) 0.0006(3) 0.0003(3)
C1 0.0132(17) 0.0142(17) 0.0140(17) -0.0012(14) 0.0011(14) -0.0047(14)
C2 0.0115(17) 0.0117(16) 0.0132(17) -0.0014(13) -0.0010(13) -0.0017(14)
C3 0.0114(17) 0.0136(17) 0.0135(17) -0.0023(14) 0.0003(13) -0.0014(14)
C4 0.0190(19) 0.0186(19) 0.0141(18) -0.0008(15) 0.0031(15) -0.0027(16)
C5 0.0119(17) 0.0142(17) 0.0160(18) 0.0008(14) -0.0005(14) -0.0003(14)
C6 0.0087(16) 0.0129(17) 0.0155(18) -0.0022(14) -0.0009(13) -0.0017(14)
C7 0.0104(16) 0.0126(16) 0.0143(17) -0.0034(13) -0.0004(13) -0.0037(14)
C8 0.0148(18) 0.0128(17) 0.0104(17) 0.0023(13) 0.0011(13) -0.0012(14)
C9 0.0184(19) 0.0158(18) 0.0127(18) 0.0004(14) 0.0019(15) 0.0005(15)
C10 0.0128(17) 0.0136(17) 0.0096(16) -0.0027(13) -0.0025(13) -0.0021(14)
O1 0.0093(12) 0.0137(12) 0.0162(13) -0.0001(10) -0.0004(10) -0.0007(10)
O2 0.0127(13) 0.0202(14) 0.0201(14) 0.0050(11) 0.0004(10) -0.0054(11)
O1W 0.049(2) 0.0198(15) 0.0269(17) 0.0022(13) -0.0047(15) -0.0156(15)
O3 0.0148(13) 0.0196(13) 0.0157(13) -0.0016(11) 0.0003(10) -0.0050(11)
O2W 0.0329(18) 0.061(2) 0.0293(18) -0.0095(16) 0.0119(14) -0.0286(18)
O4 0.0189(14) 0.0238(14) 0.0179(14) -0.0093(11) 0.0039(11) -0.0072(12)
O3W 0.0165(14) 0.0251(15) 0.0250(15) -0.0052(12) 0.0010(11) -0.0083(12)
O5 0.0197(15) 0.0275(17) 0.040(2) 0.0145(14) -0.0030(13) -0.0054(13)
O4W 0.0242(15) 0.0215(14) 0.0272(16) 0.0010(12) -0.0018(12) -0.0101(12)
O6 0.0186(14) 0.0183(14) 0.0176(14) 0.0033(11) -0.0045(11) -0.0033(11)
O5W 0.104(4) 0.145(5) 0.038(3) 0.005(3) 0.000(3) -0.092(4)
O7 0.0174(13) 0.0116(12) 0.0186(14) -0.0039(10) 0.0030(11) -0.0025(11)
O6W 0.209(8) 0.134(6) 0.092(5) 0.041(4) -0.030(5) -0.127(6)
O8 0.0173(13) 0.0147(13) 0.0225(14) -0.0049(11) 0.0080(11) -0.0048(11)
O7W 0.197(8) 0.180(8) 0.082(5) -0.019(5) 0.023(5) -0.134(7)

loop_
_atom_type_symbol
_atom_type_description
_atom_type_scat_dispersion_real
_atom_type_scat_dispersion_imag
_atom_type_scat_source
C C 0.0033 0.0016 'International Tables Vol C Tables 4.2.6.8 and 6.1.1.4'
H H 0.0000 0.0000 'International Tables Vol C Tables 4.2.6.8 and 6.1.1.4'
Co Co 0.3494 0.9721 'International Tables Vol C Tables 4.2.6.8 and 6.1.1.4'
Gd Gd -0.1653 3.9035 'International Tables Vol C Tables 4.2.6.8 and 6.1.1.4'
O O 0.0106 0.0060 'International Tables Vol C Tables 4.2.6.8 and 6.1.1.4'

loop_
_geom_angle_atom_site_label_1
_geom_angle_atom_site_label_2
_geom_angle_atom_site_label_3
_geom_angle
_geom_angle_site_symmetry_1
_geom_angle_site_symmetry_3
O7 Gd1 O2W 80.48(11) 1_645 .
O7 Gd1 O3 74.49(9) 1_645 .
O2W Gd1 O3 76.95(11) . .
O7 Gd1 O3W 133.02(9) 1_645 .
O2W Gd1 O3W 79.66(11) . .
O3 Gd1 O3W 139.46(10) . .
O7 Gd1 O1W 139.48(10) 1_645 .
O2W Gd1 O1W 74.73(13) . .
O3 Gd1 O1W 69.05(10) . .
O3W Gd1 O1W 73.10(10) . .
O7 Gd1 O8 136.86(9) 1_645 2_577
O2W Gd1 O8 142.53(11) . 2_577
O3 Gd1 O8 111.25(9) . 2_577
O3W Gd1 O8 71.04(9) . 2_577
O1W Gd1 O8 74.77(10) . 2_577
O7 Gd1 O1 70.20(9) 1_645 .
O2W Gd1 O1 142.24(11) . .
O3 Gd1 O1 72.73(9) . .
O3W Gd1 O1 137.99(9) . .
O1W Gd1 O1 113.41(10) . .
O8 Gd1 O1 71.23(9) 2_577 .
O7 Gd1 O1 74.03(9) 1_645 2_667
O2W Gd1 O1 121.07(11) . 2_667
O3 Gd1 O1 139.81(9) . 2_667
O3W Gd1 O1 80.72(9) . 2_667
O1W Gd1 O1 146.47(10) . 2_667
O8 Gd1 O1 77.17(9) 2_577 2_667
O1 Gd1 O1 73.52(9) . 2_667
O7 Gd1 O2 65.83(9) 1_645 2_667
O2W Gd1 O2 70.95(11) . 2_667
O3 Gd1 O2 131.97(9) . 2_667
O3W Gd1 O2 67.51(9) . 2_667
O1W Gd1 O2 131.21(10) . 2_667
O8 Gd1 O2 116.05(9) 2_577 2_667
O1 Gd1 O2 115.03(8) . 2_667
O1 Gd1 O2 50.19(8) 2_667 2_667
O7 Gd1 C7 67.23(9) 1_645 2_667
O2W Gd1 C7 95.63(12) . 2_667
O3 Gd1 C7 141.71(9) . 2_667
O3W Gd1 C7 72.93(10) . 2_667
O1W Gd1 C7 145.84(10) . 2_667
O8 Gd1 C7 97.48(10) 2_577 2_667
O1 Gd1 C7 94.43(9) . 2_667
O1 Gd1 C7 25.46(9) 2_667 2_667
O2 Gd1 C7 24.74(9) 2_667 2_667
O7 Gd1 Gd1 67.49(7) 1_645 2_667
O2W Gd1 Gd1 144.53(9) . 2_667
O3 Gd1 Gd1 107.20(6) . 2_667
O3W Gd1 Gd1 111.07(7) . 2_667
O1W Gd1 Gd1 140.35(8) . 2_667
O8 Gd1 Gd1 70.18(6) 2_577 2_667
O1 Gd1 Gd1 37.03(6) . 2_667
O1 Gd1 Gd1 36.49(6) 2_667 2_667
O2 Gd1 Gd1 81.97(6) 2_667 2_667
C7 Gd1 Gd1 58.73(7) 2_667 2_667
O6 Co1 O6 180.0 2_576 1_645
O6 Co1 O4 94.89(11) 2_576 2_666
O6 Co1 O4 85.11(11) 1_645 2_666
O6 Co1 O4 85.11(11) 2_576 .
O6 Co1 O4 94.89(11) 1_645 .
O4 Co1 O4 180.000(1) 2_666 .
O6 Co1 O4W 89.67(11) 2_576 2_666
O6 Co1 O4W 90.33(11) 1_645 2_666
O4 Co1 O4W 86.12(11) 2_666 2_666
O4 Co1 O4W 93.88(11) . 2_666
O6 Co1 O4W 90.33(11) 2_576 .
O6 Co1 O4W 89.67(11) 1_645 .
O4 Co1 O4W 93.88(11) 2_666 .
O4 Co1 O4W 86.12(11) . .
O4W Co1 O4W 180.0 2_666 .
C2 C1 C6 121.0(3) . .
C1 C2 C3 119.7(3) . .
C1 C2 C7 119.1(3) . .
C3 C2 C7 121.2(3) . .
C4 C3 C2 119.2(3) . .
C4 C3 C8 117.0(3) . .
C2 C3 C8 123.8(3) . .
C5 C4 C3 121.5(4) . .
C4 C5 C6 119.5(3) . .
C4 C5 C9 118.8(3) . .
C6 C5 C9 121.6(3) . .
C1 C6 C5 119.0(3) . .
C1 C6 C10 119.1(3) . .
C5 C6 C10 121.5(3) . .
O2 C7 O1 120.0(3) . .
O2 C7 C2 121.6(3) . .
O1 C7 C2 118.3(3) . .
O2 C7 Gd1 64.23(19) . 2_667
O1 C7 Gd1 55.85(18) . 2_667
C2 C7 Gd1 173.8(2) . 2_667
O4 C8 O3 125.6(3) . .
O4 C8 C3 117.3(3) . .
O3 C8 C3 116.9(3) . .
O5 C9 O6 126.2(4) . .
O5 C9 C5 117.3(3) . .
O6 C9 C5 116.4(3) . .
O7 C10 O8 125.6(3) . .
O7 C10 C6 116.8(3) . .
O8 C10 C6 117.5(3) . .
C7 O1 Gd1 136.4(2) . .
C7 O1 Gd1 98.7(2) . 2_667
Gd1 O1 Gd1 106.48(9) . 2_667
C7 O2 Gd1 91.0(2) . 2_667
C8 O3 Gd1 123.6(2) . .
C8 O4 Co1 126.7(3) . .
C9 O6 Co1 128.1(3) . 1_465
C10 O7 Gd1 137.4(2) . 1_465
C10 O8 Gd1 132.7(2) . 2_577

loop_
_geom_bond_atom_site_label_1
_geom_bond_atom_site_label_2
_geom_bond_distance
_geom_bond_site_symmetry_2
Gd1 O7 2.374(3) 1_645
Gd1 O2W 2.402(3) .
Gd1 O3 2.404(3) .
Gd1 O3W 2.427(3) .
Gd1 O1W 2.432(3) .
Gd1 O8 2.433(3) 2_577
Gd1 O1 2.444(3) .
Gd1 O1 2.475(3) 2_667
Gd1 O2 2.663(3) 2_667
Gd1 C7 2.957(4) 2_667
Gd1 Gd1 3.9413(4) 2_667
Co1 O6 2.087(3) 2_576
Co1 O6 2.087(3) 1_645
Co1 O4 2.115(3) 2_666
Co1 O4 2.115(3) .
Co1 O4W 2.118(3) 2_666
Co1 O4W 2.118(3) .
C1 C2 1.390(5) .
C1 C6 1.391(5) .
C2 C3 1.391(5) .
C2 C7 1.495(5) .
C3 C4 1.384(5) .
C3 C8 1.509(5) .
C4 C5 1.382(5) .
C5 C6 1.400(5) .
C5 C9 1.507(5) .
C6 C10 1.502(5) .
C7 O2 1.238(4) .
C7 O1 1.286(4) .
C7 Gd1 2.957(4) 2_667
C8 O4 1.250(5) .
C8 O3 1.262(5) .
C9 O5 1.253(5) .
C9 O6 1.257(5) .
C10 O7 1.245(4) .
C10 O8 1.268(5) .
O1 Gd1 2.475(3) 2_667
O2 Gd1 2.663(3) 2_667
O6 Co1 2.087(3) 1_465
O7 Gd1 2.374(3) 1_465
O8 Gd1 2.433(3) 2_577
